data_7048953
loop_
_publ_author_name
'Fern\'andez-Moreira, Vanesa'
'Val-Campillo, Cynthia'
'Ospino, Isaura'
'Herrera, Raquel P.'
'Marzo, Isabel'
'Laguna, Antonio'
'Gimeno, M Concepci\'on'

_publ_section_title
;
 Bioactive and luminescent indole and isatin based gold(i) derivatives.
;
_journal_issue 9
_journal_name_full 'Dalton transactions (Cambridge, England : 2003)'
_journal_page_first 3098
_journal_page_last 3108
_journal_paper_doi 10.1039/c8dt00298c
_journal_volume 48
_journal_year 2019
_chemical_formula_sum 'C46 H40 Au2 N2 O4 P2'
_chemical_formula_weight 1140.67
_space_group_crystal_system monoclinic
_space_group_IT_number 14
_space_group_name_Hall '-P 2ybc'
_space_group_name_H-M_alt 'P 1 21/c 1'
_symmetry_space_group_name_Hall '-P 2ybc'
_symmetry_space_group_name_H-M 'P 1 21/c 1'
_atom_sites_solution_hydrogens geom
_audit_creation_method SHELXL-2016/6
_audit_update_record
;
2019-01-25 deposited with the CCDC.
2019-02-08 downloaded from the CCDC.
;
_cell_angle_alpha 90
_cell_angle_beta 98.857(2)
_cell_angle_gamma 90
_cell_formula_units_Z 8
_cell_length_a 15.0715(3)
_cell_length_b 16.1923(3)
_cell_length_c 33.2894(7)
_cell_measurement_reflns_used 18683
_cell_measurement_temperature 100(2)
_cell_measurement_theta_max 29.3690
_cell_measurement_theta_min 4.3020
_cell_volume 8027.1(3)
_computing_cell_refinement
;
CrysAlisPro, Agilent Technologies,
Version 1.171.36.28 (release 01-02-2013 CrysAlis171 .NET)
(compiled Feb  1 2013,16:14:44)
;
_computing_data_collection
;
CrysAlisPro, Agilent Technologies,
Version 1.171.36.28 (release 01-02-2013 CrysAlis171 .NET)
(compiled Feb  1 2013,16:14:44)
;
_computing_data_reduction
;
CrysAlisPro, Agilent Technologies,
Version 1.171.36.28 (release 01-02-2013 CrysAlis171 .NET)
(compiled Feb  1 2013,16:14:44)
;
_computing_molecular_graphics XP
_computing_publication_material XCIF
_computing_structure_refinement 'SHELXL-2016/6 (Sheldrick, 2016)'
_computing_structure_solution SHELXS
_diffrn_ambient_temperature 100(2)
_diffrn_detector_area_resol_mean 16.0655
_diffrn_measured_fraction_theta_full 0.995
_diffrn_measured_fraction_theta_max 0.995
_diffrn_measurement_device_type 'Xcalibur, Sapphire3'
_diffrn_measurement_method 'W rotations'
_diffrn_radiation_type MoK\a
_diffrn_radiation_wavelength 0.71073
_diffrn_reflns_av_R_equivalents 0.0638
_diffrn_reflns_av_unetI/netI 0.0641
_diffrn_reflns_Laue_measured_fraction_full 0.995
_diffrn_reflns_Laue_measured_fraction_max 0.995
_diffrn_reflns_limit_h_max 18
_diffrn_reflns_limit_h_min -18
_diffrn_reflns_limit_k_max 19
_diffrn_reflns_limit_k_min -19
_diffrn_reflns_limit_l_max 40
_diffrn_reflns_limit_l_min -40
_diffrn_reflns_number 57311
_diffrn_reflns_point_group_measured_fraction_full 0.995
_diffrn_reflns_point_group_measured_fraction_max 0.995
_diffrn_reflns_theta_full 25.242
_diffrn_reflns_theta_max 25.499
_diffrn_reflns_theta_min 4.140
_exptl_absorpt_coefficient_mu 7.429
_exptl_absorpt_correction_T_max 0.3828
_exptl_absorpt_correction_T_min 0.1646
_exptl_absorpt_correction_type multi-scan
_exptl_absorpt_process_details
;
CrysAlisPro, Agilent Technologies,
Version 1.171.36.28 (release 01-02-2013 CrysAlis171 .NET)
(compiled Feb  1 2013,16:14:44)
Empirical absorption correction using spherical harmonics,
 implemented in SCALE3 ABSPACK scaling algorithm.
;
_exptl_crystal_colour red
_exptl_crystal_density_diffrn 1.888
_exptl_crystal_description prism
_exptl_crystal_F_000 4400
_exptl_crystal_size_max 0.380
_exptl_crystal_size_mid 0.180
_exptl_crystal_size_min 0.160
_refine_diff_density_max 2.391
_refine_diff_density_min -1.968
_refine_diff_density_rms 0.214
_refine_ls_extinction_method none
_refine_ls_goodness_of_fit_ref 1.213
_refine_ls_hydrogen_treatment constr
_refine_ls_matrix_type full
_refine_ls_number_parameters 1017
_refine_ls_number_reflns 14882
_refine_ls_number_restraints 0
_refine_ls_restrained_S_all 1.213
_refine_ls_R_factor_all 0.0774
_refine_ls_R_factor_gt 0.0548
_refine_ls_shift/su_max 0.002
_refine_ls_shift/su_mean 0.000
_refine_ls_structure_factor_coef Fsqd
_refine_ls_weighting_details 'w=1/[\s^2^(Fo^2^)+(0.0231P)^2^+80.2197P] where P=(Fo^2^+2Fc^2^)/3'
_refine_ls_weighting_scheme calc
_refine_ls_wR_factor_gt 0.1013
_refine_ls_wR_factor_ref 0.1067
_reflns_Friedel_coverage 0.000
_reflns_number_gt 11715
_reflns_number_total 14882
_reflns_threshold_expression 'I > 2\s(I)'
_cod_data_source_file c8dt00298c2.cif
_cod_data_source_block c385
_cod_depositor_comments 'Adding full bibliography for 7048951--7048953.cif.'
_cod_database_code 7048953
_shelx_shelxl_version_number 2016/6
_shelx_space_group_comment
;
The symmetry employed for this shelxl refinement is uniquely defined
by the following loop, which should always be used as a source of
symmetry information in preference to the above space-group names.
They are only intended as comments.
;
_shelx_estimated_absorpt_t_min 0.165
_shelx_estimated_absorpt_t_max 0.383

loop_
_space_group_symop_operation_xyz
'x, y, z'
'-x, y+1/2, -z+1/2'
'-x, -y, -z'
'x, -y-1/2, z-1/2'

loop_
_atom_site_label
_atom_site_type_symbol
_atom_site_fract_x
_atom_site_fract_y
_atom_site_fract_z
_atom_site_U_iso_or_equiv
_atom_site_adp_type
_atom_site_occupancy
_atom_site_site_symmetry_order
_atom_site_calc_flag
_atom_site_refinement_flags_posn
_atom_site_refinement_flags_adp
Au1 Au 0.45357(2) 0.33691(2) 0.08826(2) 0.01574(10) Uani 1 1 d . .
Au2 Au 0.51017(2) 0.30382(2) 0.17737(2) 0.01694(10) Uani 1 1 d . .
P1 P 0.59198(16) 0.37453(17) 0.07910(8) 0.0161(6) Uani 1 1 d . .
P2 P 0.60551(16) 0.40971(17) 0.19182(8) 0.0179(6) Uani 1 1 d . .
C1 C 0.6788(6) 0.2963(7) 0.0848(3) 0.018(2) Uani 1 1 d . .
C2 C 0.6686(7) 0.2215(7) 0.1042(4) 0.033(3) Uani 1 1 d . .
H2 H 0.613750 0.209888 0.113785 0.040 Uiso 1 1 calc R U
C3 C 0.7357(8) 0.1652(8) 0.1096(4) 0.039(3) Uani 1 1 d . .
H3 H 0.727866 0.115191 0.123534 0.047 Uiso 1 1 calc R U
C4 C 0.8160(7) 0.1797(7) 0.0950(4) 0.030(3) Uani 1 1 d . .
H4 H 0.862667 0.139674 0.098770 0.036 Uiso 1 1 calc R U
C5 C 0.8269(7) 0.2521(7) 0.0753(3) 0.030(3) Uani 1 1 d . .
H5 H 0.881308 0.262289 0.065041 0.036 Uiso 1 1 calc R U
C6 C 0.7589(7) 0.3108(6) 0.0700(3) 0.023(2) Uani 1 1 d . .
H6 H 0.767100 0.361027 0.056286 0.027 Uiso 1 1 calc R U
C11 C 0.5920(6) 0.4120(7) 0.0277(3) 0.018(2) Uani 1 1 d . .
C12 C 0.5625(7) 0.3572(7) -0.0036(3) 0.024(3) Uani 1 1 d . .
H12 H 0.540497 0.304367 0.002485 0.029 Uiso 1 1 calc R U
C13 C 0.5651(7) 0.3794(8) -0.0440(3) 0.034(3) Uani 1 1 d . .
H13 H 0.544026 0.342306 -0.065460 0.041 Uiso 1 1 calc R U
C14 C 0.5985(7) 0.4558(8) -0.0523(4) 0.035(3) Uani 1 1 d . .
H14 H 0.603086 0.470540 -0.079529 0.042 Uiso 1 1 calc R U
C15 C 0.6252(7) 0.5108(8) -0.0211(4) 0.035(3) Uani 1 1 d . .
H15 H 0.645529 0.564312 -0.027064 0.042 Uiso 1 1 calc R U
C16 C 0.6225(7) 0.4888(7) 0.0183(3) 0.024(2) Uani 1 1 d . .
H16 H 0.641907 0.526985 0.039562 0.029 Uiso 1 1 calc R U
C17 C 0.6408(6) 0.4588(7) 0.1124(3) 0.020(2) Uani 1 1 d . .
H17A H 0.688407 0.485654 0.099507 0.024 Uiso 1 1 calc R U
H17B H 0.593541 0.500569 0.114001 0.024 Uiso 1 1 calc R U
C18 C 0.6809(6) 0.4337(7) 0.1554(3) 0.020(2) Uani 1 1 d . .
H18A H 0.721104 0.478810 0.167065 0.024 Uiso 1 1 calc R U
H18B H 0.719090 0.384541 0.153381 0.024 Uiso 1 1 calc R U
C21 C 0.5488(6) 0.5059(7) 0.1976(3) 0.021(2) Uani 1 1 d . .
C22 C 0.4726(6) 0.5240(7) 0.1690(3) 0.022(2) Uani 1 1 d . .
H22 H 0.450624 0.484229 0.148905 0.026 Uiso 1 1 calc R U
C23 C 0.4297(7) 0.5984(7) 0.1697(3) 0.029(3) Uani 1 1 d . .
H23 H 0.379943 0.611296 0.149532 0.035 Uiso 1 1 calc R U
C24 C 0.4590(8) 0.6544(7) 0.2000(4) 0.033(3) Uani 1 1 d . .
H24 H 0.427980 0.705238 0.201046 0.039 Uiso 1 1 calc R U
C25 C 0.5330(7) 0.6378(7) 0.2289(3) 0.025(3) Uani 1 1 d . .
H25 H 0.552843 0.676936 0.249615 0.030 Uiso 1 1 calc R U
C26 C 0.5778(7) 0.5640(7) 0.2274(3) 0.023(2) Uani 1 1 d . .
H26 H 0.629143 0.552624 0.247034 0.028 Uiso 1 1 calc R U
C31 C 0.6815(7) 0.3933(6) 0.2392(3) 0.019(2) Uani 1 1 d . .
C32 C 0.7713(7) 0.4124(8) 0.2445(3) 0.029(3) Uani 1 1 d . .
H32 H 0.797244 0.435236 0.222668 0.035 Uiso 1 1 calc R U
C33 C 0.8242(7) 0.3981(7) 0.2819(3) 0.028(3) Uani 1 1 d . .
H33 H 0.886365 0.411050 0.285466 0.034 Uiso 1 1 calc R U
C34 C 0.7883(8) 0.3657(7) 0.3136(3) 0.033(3) Uani 1 1 d . .
H34 H 0.825426 0.355146 0.338857 0.039 Uiso 1 1 calc R U
C35 C 0.6979(8) 0.3485(8) 0.3089(4) 0.038(3) Uani 1 1 d . .
H35 H 0.671496 0.327971 0.330997 0.046 Uiso 1 1 calc R U
C36 C 0.6463(7) 0.3613(8) 0.2715(3) 0.035(3) Uani 1 1 d . .
H36 H 0.584319 0.347521 0.268018 0.042 Uiso 1 1 calc R U
N1 N 0.3189(5) 0.3189(5) 0.0907(2) 0.0158(18) Uani 1 1 d . .
O1 O 0.2984(5) 0.4450(5) 0.1213(2) 0.0257(17) Uani 1 1 d . .
O2 O 0.1223(5) 0.3756(5) 0.1276(3) 0.033(2) Uani 1 1 d . .
C37 C 0.2735(6) 0.3768(7) 0.1090(3) 0.019(2) Uani 1 1 d . .
C38 C 0.1776(7) 0.3404(7) 0.1118(3) 0.024(2) Uani 1 1 d . .
C39 C 0.1776(6) 0.2612(7) 0.0920(3) 0.022(2) Uani 1 1 d . .
C40 C 0.1105(6) 0.2021(7) 0.0843(3) 0.025(2) Uani 1 1 d . .
H40 H 0.054257 0.210102 0.093296 0.030 Uiso 1 1 calc R U
C41 C 0.1265(7) 0.1323(7) 0.0634(3) 0.026(3) Uani 1 1 d . .
C42 C 0.2101(7) 0.1218(7) 0.0508(3) 0.026(3) Uani 1 1 d . .
H42 H 0.220283 0.073093 0.036320 0.031 Uiso 1 1 calc R U
C43 C 0.2803(7) 0.1804(6) 0.0586(3) 0.021(2) Uani 1 1 d . .
C44 C 0.2620(6) 0.2511(7) 0.0799(3) 0.020(2) Uani 1 1 d . .
C45 C 0.0538(8) 0.0668(8) 0.0550(4) 0.040(3) Uani 1 1 d . .
H45A H 0.046513 0.039070 0.080460 0.060 Uiso 1 1 calc R U
H45B H 0.071097 0.026108 0.035802 0.060 Uiso 1 1 calc R U
H45C H -0.002952 0.092846 0.043289 0.060 Uiso 1 1 calc R U
C46 C 0.3666(7) 0.1652(7) 0.0432(3) 0.026(3) Uani 1 1 d . .
H46A H 0.382096 0.213806 0.028168 0.040 Uiso 1 1 calc R U
H46B H 0.360151 0.117103 0.025157 0.040 Uiso 1 1 calc R U
H46C H 0.414221 0.154817 0.066202 0.040 Uiso 1 1 calc R U
N2 N 0.4246(5) 0.2042(5) 0.1693(2) 0.0156(18) Uani 1 1 d . .
O3 O 0.5202(5) 0.1175(5) 0.1404(2) 0.0273(18) Uani 1 1 d . .
O4 O 0.3658(5) 0.0072(5) 0.1309(2) 0.0315(19) Uani 1 1 d . .
C47 C 0.4479(6) 0.1339(6) 0.1513(3) 0.015(2) Uani 1 1 d . .
C48 C 0.3670(7) 0.0748(7) 0.1464(3) 0.020(2) Uani 1 1 d . .
C49 C 0.2982(6) 0.1182(6) 0.1645(3) 0.019(2) Uani 1 1 d . .
C50 C 0.2115(7) 0.0965(7) 0.1693(3) 0.025(2) Uani 1 1 d . .
H50 H 0.187224 0.044511 0.159983 0.030 Uiso 1 1 calc R U
C51 C 0.1605(7) 0.1526(8) 0.1881(3) 0.029(3) Uani 1 1 d . .
C52 C 0.1993(7) 0.2271(7) 0.2015(3) 0.027(3) Uani 1 1 d . .
H52 H 0.164329 0.264197 0.214662 0.032 Uiso 1 1 calc R U
C53 C 0.2857(7) 0.2516(7) 0.1971(3) 0.021(2) Uani 1 1 d . .
C54 C 0.3349(6) 0.1960(7) 0.1780(3) 0.020(2) Uani 1 1 d . .
C55 C 0.0639(8) 0.1302(9) 0.1940(5) 0.051(4) Uani 1 1 d . .
H55A H 0.060178 0.127761 0.223064 0.076 Uiso 1 1 calc R U
H55B H 0.047799 0.076257 0.181547 0.076 Uiso 1 1 calc R U
H55C H 0.022238 0.172221 0.180981 0.076 Uiso 1 1 calc R U
C56 C 0.3216(7) 0.3330(7) 0.2132(3) 0.025(2) Uani 1 1 d . .
H56A H 0.376365 0.324405 0.232750 0.037 Uiso 1 1 calc R U
H56B H 0.276554 0.360994 0.226644 0.037 Uiso 1 1 calc R U
H56C H 0.335390 0.367208 0.190631 0.037 Uiso 1 1 calc R U
Au3 Au 0.95836(2) 0.71753(3) 0.07513(2) 0.01841(10) Uani 1 1 d . .
Au4 Au 0.98818(3) 0.70695(3) 0.16964(2) 0.02245(11) Uani 1 1 d . .
P3 P 1.09984(16) 0.68706(17) 0.06800(8) 0.0190(6) Uani 1 1 d . .
P4 P 1.07656(18) 0.59587(17) 0.17673(8) 0.0218(6) Uani 1 1 d . .
C61 C 1.1701(6) 0.7732(7) 0.0567(3) 0.024(2) Uani 1 1 d . .
C62 C 1.1599(7) 0.8488(7) 0.0756(3) 0.027(3) Uani 1 1 d . .
H62 H 1.111321 0.857527 0.090203 0.032 Uiso 1 1 calc R U
C63 C 1.2208(8) 0.9102(8) 0.0726(4) 0.038(3) Uani 1 1 d . .
H63 H 1.215864 0.960962 0.086386 0.046 Uiso 1 1 calc R U
C64 C 1.2898(8) 0.8995(8) 0.0498(4) 0.045(4) Uani 1 1 d . .
H64 H 1.331742 0.942665 0.047983 0.054 Uiso 1 1 calc R U
C65 C 1.2967(8) 0.8262(8) 0.0300(4) 0.047(4) Uani 1 1 d . .
H65 H 1.341810 0.819756 0.013214 0.056 Uiso 1 1 calc R U
C66 C 1.2392(7) 0.7617(8) 0.0341(4) 0.037(3) Uani 1 1 d . .
H66 H 1.246690 0.709978 0.021621 0.044 Uiso 1 1 calc R U
C71 C 1.1006(6) 0.6135(6) 0.0270(3) 0.017(2) Uani 1 1 d . .
C72 C 1.0448(7) 0.6313(7) -0.0094(3) 0.023(2) Uani 1 1 d . .
H72 H 1.008412 0.679463 -0.011777 0.028 Uiso 1 1 calc R U
C73 C 1.0429(7) 0.5776(7) -0.0421(3) 0.028(3) Uani 1 1 d . .
H73 H 1.005686 0.589596 -0.067158 0.033 Uiso 1 1 calc R U
C74 C 1.0953(7) 0.5064(7) -0.0383(3) 0.029(3) Uani 1 1 d . .
H74 H 1.094159 0.470341 -0.060932 0.035 Uiso 1 1 calc R U
C75 C 1.1486(7) 0.4878(8) -0.0022(4) 0.034(3) Uani 1 1 d . .
H75 H 1.182723 0.438260 0.000514 0.041 Uiso 1 1 calc R U
C76 C 1.1525(7) 0.5422(7) 0.0307(3) 0.026(3) Uani 1 1 d . .
H76 H 1.190494 0.530371 0.055538 0.031 Uiso 1 1 calc R U
C77 C 1.1670(7) 0.6419(7) 0.1134(3) 0.024(2) Uani 1 1 d . .
H77A H 1.225315 0.623423 0.106363 0.028 Uiso 1 1 calc R U
H77B H 1.179300 0.685038 0.134543 0.028 Uiso 1 1 calc R U
C78 C 1.1215(7) 0.5689(6) 0.1307(3) 0.022(2) Uani 1 1 d . .
H78A H 1.165473 0.523497 0.136917 0.026 Uiso 1 1 calc R U
H78B H 1.072005 0.548563 0.110044 0.026 Uiso 1 1 calc R U
C81 C 1.1710(7) 0.6079(7) 0.2163(3) 0.029(3) Uani 1 1 d . .
C82 C 1.2449(7) 0.5557(7) 0.2197(4) 0.032(3) Uani 1 1 d . .
H82 H 1.247200 0.513913 0.199879 0.038 Uiso 1 1 calc R U
C83 C 1.3148(8) 0.5636(8) 0.2512(4) 0.037(3) Uani 1 1 d . .
H83 H 1.364670 0.527220 0.253027 0.045 Uiso 1 1 calc R U
C84 C 1.3131(8) 0.6228(8) 0.2797(4) 0.038(3) Uani 1 1 d . .
H84 H 1.360698 0.626786 0.301974 0.046 Uiso 1 1 calc R U
C85 C 1.2416(8) 0.6779(8) 0.2765(4) 0.042(3) Uani 1 1 d . .
H85 H 1.241083 0.721294 0.295599 0.050 Uiso 1 1 calc R U
C86 C 1.1713(8) 0.6684(8) 0.2449(3) 0.037(3) Uani 1 1 d . .
H86 H 1.121702 0.705107 0.243055 0.045 Uiso 1 1 calc R U
C91 C 1.0230(6) 0.5004(7) 0.1874(3) 0.022(2) Uani 1 1 d . .
C92 C 1.0518(8) 0.4502(7) 0.2210(3) 0.031(3) Uani 1 1 d . .
H92 H 1.098434 0.469167 0.241384 0.037 Uiso 1 1 calc R U
C93 C 1.0136(7) 0.3734(8) 0.2253(4) 0.034(3) Uani 1 1 d . .
H93 H 1.032506 0.340548 0.248676 0.040 Uiso 1 1 calc R U
C94 C 0.9482(8) 0.3458(8) 0.1951(4) 0.039(3) Uani 1 1 d . .
H94 H 0.924111 0.291994 0.196980 0.046 Uiso 1 1 calc R U
C95 C 0.9164(7) 0.3948(8) 0.1620(4) 0.035(3) Uani 1 1 d . .
H95 H 0.870163 0.374964 0.141623 0.041 Uiso 1 1 calc R U
C96 C 0.9518(7) 0.4720(7) 0.1586(3) 0.028(3) Uani 1 1 d . .
H96 H 0.927848 0.506564 0.136487 0.034 Uiso 1 1 calc R U
N3 N 0.8242(5) 0.7352(6) 0.0761(3) 0.022(2) Uani 1 1 d . .
O5 O 0.7982(5) 0.6016(5) 0.0968(2) 0.0302(19) Uani 1 1 d . .
O6 O 0.6170(5) 0.6665(5) 0.0989(3) 0.038(2) Uani 1 1 d . .
C97 C 0.7745(7) 0.6727(7) 0.0883(3) 0.025(3) Uani 1 1 d . .
C98 C 0.6779(7) 0.7070(7) 0.0892(3) 0.026(3) Uani 1 1 d . .
C99 C 0.6817(6) 0.7936(7) 0.0768(3) 0.022(2) Uani 1 1 d . .
C100 C 0.6170(7) 0.8548(7) 0.0725(3) 0.028(3) Uani 1 1 d . .
H100 H 0.557735 0.843328 0.077367 0.034 Uiso 1 1 calc R U
C101 C 0.6404(7) 0.9334(7) 0.0610(3) 0.027(3) Uani 1 1 d . .
C102 C 0.7272(7) 0.9461(7) 0.0535(3) 0.025(3) Uani 1 1 d . .
H102 H 0.742253 0.999673 0.045138 0.030 Uiso 1 1 calc R U
C103 C 0.7946(6) 0.8855(6) 0.0574(3) 0.019(2) Uani 1 1 d . .
C104 C 0.7691(6) 0.8080(6) 0.0695(3) 0.019(2) Uani 1 1 d . .
C105 C 0.5723(8) 1.0023(8) 0.0568(4) 0.038(3) Uani 1 1 d . .
H10A H 0.515060 0.982048 0.042097 0.057 Uiso 1 1 calc R U
H10B H 0.593810 1.048201 0.041704 0.057 Uiso 1 1 calc R U
H10C H 0.563656 1.021369 0.083859 0.057 Uiso 1 1 calc R U
C106 C 0.8876(7) 0.9045(8) 0.0479(3) 0.031(3) Uani 1 1 d . .
H10D H 0.930560 0.905692 0.073133 0.047 Uiso 1 1 calc R U
H10E H 0.886986 0.958344 0.034386 0.047 Uiso 1 1 calc R U
H10F H 0.905323 0.861701 0.029832 0.047 Uiso 1 1 calc R U
N4 N 0.9109(5) 0.8120(5) 0.1668(2) 0.0198(19) Uani 1 1 d . .
O7 O 1.0159(5) 0.8981(5) 0.1438(2) 0.0320(19) Uani 1 1 d . .
O8 O 0.8753(5) 1.0210(5) 0.1443(3) 0.034(2) Uani 1 1 d . .
C107 C 0.9434(6) 0.8845(7) 0.1539(3) 0.019(2) Uani 1 1 d . .
C108 C 0.8681(7) 0.9501(7) 0.1530(3) 0.024(2) Uani 1 1 d . .
C109 C 0.7918(7) 0.9039(6) 0.1639(3) 0.021(2) Uani 1 1 d . .
C110 C 0.7038(7) 0.9267(7) 0.1652(3) 0.025(2) Uani 1 1 d . .
H110 H 0.685083 0.982072 0.159491 0.030 Uiso 1 1 calc R U
C111 C 0.6431(7) 0.8688(7) 0.1750(3) 0.026(3) Uani 1 1 d . .
C112 C 0.6741(8) 0.7898(7) 0.1835(3) 0.033(3) Uani 1 1 d . .
H112 H 0.632185 0.750388 0.190432 0.039 Uiso 1 1 calc R U
C113 C 0.7616(7) 0.7627(7) 0.1829(3) 0.025(2) Uani 1 1 d . .
C114 C 0.8209(7) 0.8222(6) 0.1724(3) 0.020(2) Uani 1 1 d . .
C115 C 0.5472(7) 0.8924(8) 0.1758(4) 0.040(3) Uani 1 1 d . .
H11A H 0.508426 0.844398 0.168630 0.060 Uiso 1 1 calc R U
H11B H 0.529949 0.936847 0.156123 0.060 Uiso 1 1 calc R U
H11C H 0.540509 0.911545 0.203090 0.060 Uiso 1 1 calc R U
C116 C 0.7902(8) 0.6751(7) 0.1936(4) 0.036(3) Uani 1 1 d . .
H11D H 0.839709 0.675456 0.216486 0.054 Uiso 1 1 calc R U
H11E H 0.810125 0.648676 0.170081 0.054 Uiso 1 1 calc R U
H11F H 0.739386 0.644314 0.201277 0.054 Uiso 1 1 calc R U

loop_
_atom_site_aniso_label
_atom_site_aniso_U_11
_atom_site_aniso_U_22
_atom_site_aniso_U_33
_atom_site_aniso_U_23
_atom_site_aniso_U_13
_atom_site_aniso_U_12
Au1 0.01289(17) 0.0164(2) 0.0185(2) 0.00050(17) 0.00429(14) -0.00181(16)
Au2 0.01818(18) 0.0145(2) 0.0182(2) 0.00102(17) 0.00327(15) -0.00398(16)
P1 0.0143(12) 0.0160(15) 0.0186(14) -0.0012(11) 0.0042(10) -0.0016(11)
P2 0.0156(12) 0.0194(15) 0.0196(14) -0.0018(12) 0.0052(11) -0.0022(11)
C1 0.014(5) 0.021(6) 0.020(5) -0.006(5) 0.004(4) 0.003(4)
C2 0.024(6) 0.034(8) 0.045(7) 0.009(6) 0.019(5) 0.008(5)
C3 0.040(7) 0.025(7) 0.057(8) 0.019(6) 0.023(6) 0.007(6)
C4 0.023(6) 0.021(7) 0.047(7) 0.006(6) 0.010(5) 0.012(5)
C5 0.026(6) 0.028(7) 0.040(7) 0.009(6) 0.018(5) 0.006(5)
C6 0.027(5) 0.011(6) 0.031(6) 0.010(5) 0.004(5) -0.002(4)
C11 0.012(5) 0.027(6) 0.018(5) 0.002(5) 0.010(4) 0.008(4)
C12 0.022(5) 0.028(7) 0.024(6) -0.001(5) 0.006(5) 0.001(5)
C13 0.028(6) 0.057(9) 0.016(6) -0.007(6) 0.001(5) 0.009(6)
C14 0.018(6) 0.060(9) 0.029(7) 0.017(6) 0.011(5) 0.008(6)
C15 0.030(6) 0.044(8) 0.033(7) 0.017(6) 0.007(5) 0.003(6)
C16 0.025(6) 0.018(6) 0.028(6) 0.012(5) 0.003(5) 0.001(5)
C17 0.013(5) 0.024(6) 0.023(6) 0.001(5) 0.007(4) -0.001(4)
C18 0.020(5) 0.020(6) 0.021(6) -0.002(5) 0.005(4) -0.003(4)
C21 0.019(5) 0.031(7) 0.013(5) 0.004(5) 0.005(4) -0.001(5)
C22 0.022(5) 0.030(7) 0.012(5) -0.005(5) 0.001(4) 0.000(5)
C23 0.027(6) 0.033(7) 0.026(6) -0.002(5) -0.001(5) 0.004(5)
C24 0.040(7) 0.015(6) 0.045(8) -0.008(6) 0.012(6) 0.004(5)
C25 0.027(6) 0.025(7) 0.023(6) -0.010(5) 0.001(5) -0.006(5)
C26 0.021(5) 0.031(7) 0.018(6) -0.004(5) 0.004(4) -0.005(5)
C31 0.024(5) 0.016(6) 0.015(5) 0.003(4) 0.002(4) -0.002(4)
C32 0.020(5) 0.045(8) 0.022(6) 0.002(5) 0.000(5) -0.008(5)
C33 0.020(5) 0.034(7) 0.031(7) 0.001(5) 0.004(5) -0.003(5)
C34 0.035(7) 0.037(8) 0.025(6) -0.003(5) -0.003(5) 0.001(6)
C35 0.032(6) 0.048(9) 0.032(7) 0.009(6) 0.000(5) -0.012(6)
C36 0.022(6) 0.055(9) 0.026(6) 0.006(6) 0.001(5) -0.001(6)
N1 0.014(4) 0.020(5) 0.014(4) -0.004(4) 0.004(3) -0.004(4)
O1 0.023(4) 0.021(5) 0.034(4) -0.002(4) 0.009(3) -0.001(3)
O2 0.016(4) 0.028(5) 0.059(6) 0.003(4) 0.019(4) 0.004(3)
C37 0.018(5) 0.021(6) 0.018(5) 0.004(5) 0.001(4) -0.002(5)
C38 0.022(5) 0.020(6) 0.031(6) 0.006(5) 0.006(5) 0.006(5)
C39 0.018(5) 0.030(7) 0.018(5) 0.001(5) 0.002(4) -0.003(5)
C40 0.012(5) 0.027(7) 0.035(6) 0.004(5) 0.004(4) -0.002(5)
C41 0.015(5) 0.032(7) 0.032(6) 0.002(5) 0.006(5) -0.009(5)
C42 0.030(6) 0.019(6) 0.029(6) -0.007(5) 0.005(5) -0.006(5)
C43 0.028(5) 0.020(6) 0.014(5) -0.003(4) 0.001(4) -0.005(5)
C44 0.018(5) 0.029(6) 0.012(5) 0.002(5) 0.000(4) -0.001(5)
C45 0.035(7) 0.045(9) 0.041(8) -0.007(6) 0.006(6) -0.022(6)
C46 0.027(6) 0.022(6) 0.033(6) -0.005(5) 0.012(5) -0.009(5)
N2 0.016(4) 0.014(5) 0.017(4) 0.007(4) 0.005(3) 0.000(4)
O3 0.021(4) 0.027(5) 0.033(4) -0.005(4) 0.001(3) 0.000(3)
O4 0.027(4) 0.022(5) 0.046(5) -0.011(4) 0.006(4) -0.006(3)
C47 0.017(5) 0.019(6) 0.008(5) 0.002(4) 0.002(4) 0.003(4)
C48 0.021(5) 0.014(6) 0.025(6) 0.003(5) -0.001(4) 0.003(4)
C49 0.022(5) 0.008(6) 0.027(6) 0.003(4) 0.001(4) -0.006(4)
C50 0.024(6) 0.020(6) 0.030(6) 0.002(5) 0.002(5) -0.010(5)
C51 0.016(5) 0.037(8) 0.033(7) 0.006(6) 0.003(5) -0.004(5)
C52 0.019(5) 0.032(7) 0.030(6) 0.002(5) 0.008(5) 0.010(5)
C53 0.021(5) 0.022(6) 0.022(6) 0.008(5) 0.006(4) 0.002(5)
C54 0.023(5) 0.021(6) 0.016(5) 0.008(5) 0.000(4) 0.006(5)
C55 0.030(7) 0.050(9) 0.075(10) -0.010(8) 0.018(7) -0.011(6)
C56 0.024(5) 0.023(6) 0.027(6) 0.001(5) 0.005(5) 0.009(5)
Au3 0.01450(18) 0.0209(2) 0.0202(2) -0.00214(17) 0.00386(15) -0.00022(16)
Au4 0.0280(2) 0.0191(2) 0.0201(2) -0.00046(18) 0.00321(16) 0.00889(18)
P3 0.0166(12) 0.0200(16) 0.0205(14) 0.0006(12) 0.0029(10) 0.0036(11)
P4 0.0284(15) 0.0170(15) 0.0207(14) 0.0006(12) 0.0066(12) 0.0087(12)
C61 0.017(5) 0.029(7) 0.026(6) 0.001(5) 0.004(4) 0.000(5)
C62 0.025(6) 0.026(7) 0.031(6) -0.005(5) 0.010(5) -0.006(5)
C63 0.041(7) 0.029(8) 0.046(8) -0.013(6) 0.012(6) -0.004(6)
C64 0.032(7) 0.038(8) 0.069(10) -0.009(7) 0.024(7) -0.017(6)
C65 0.043(7) 0.039(9) 0.067(10) -0.015(7) 0.034(7) -0.012(6)
C66 0.033(6) 0.031(8) 0.052(8) -0.010(6) 0.022(6) -0.006(6)
C71 0.013(5) 0.015(6) 0.025(6) 0.006(5) 0.005(4) -0.004(4)
C72 0.027(6) 0.023(6) 0.020(6) 0.001(5) 0.002(5) -0.003(5)
C73 0.029(6) 0.033(7) 0.021(6) -0.009(5) 0.003(5) -0.012(5)
C74 0.030(6) 0.029(7) 0.032(7) -0.015(5) 0.017(5) -0.011(5)
C75 0.020(6) 0.032(7) 0.054(8) -0.006(6) 0.016(6) -0.001(5)
C76 0.024(6) 0.028(7) 0.026(6) -0.002(5) 0.007(5) 0.003(5)
C77 0.025(5) 0.021(6) 0.027(6) -0.002(5) 0.008(5) 0.005(5)
C78 0.026(6) 0.015(6) 0.023(6) -0.002(5) 0.002(4) 0.000(5)
C81 0.030(6) 0.030(7) 0.026(6) 0.005(5) 0.006(5) 0.004(5)
C82 0.033(6) 0.031(7) 0.032(7) 0.000(6) 0.004(5) 0.007(5)
C83 0.034(7) 0.040(8) 0.037(7) 0.015(6) 0.004(6) 0.006(6)
C84 0.029(7) 0.046(9) 0.036(7) 0.008(6) -0.007(5) -0.009(6)
C85 0.050(8) 0.040(9) 0.030(7) -0.008(6) -0.011(6) 0.000(6)
C86 0.039(7) 0.037(8) 0.031(7) -0.001(6) -0.008(5) 0.015(6)
C91 0.017(5) 0.022(6) 0.031(6) 0.001(5) 0.014(5) 0.008(4)
C92 0.033(6) 0.034(8) 0.026(6) 0.002(5) 0.008(5) 0.004(6)
C93 0.017(5) 0.044(8) 0.042(7) 0.014(6) 0.009(5) 0.006(5)
C94 0.032(7) 0.039(8) 0.048(8) 0.012(7) 0.013(6) 0.002(6)
C95 0.021(6) 0.047(9) 0.037(7) -0.007(6) 0.010(5) -0.009(6)
C96 0.029(6) 0.036(8) 0.021(6) 0.001(5) 0.009(5) 0.008(5)
N3 0.015(4) 0.032(6) 0.022(5) -0.002(4) 0.004(4) 0.000(4)
O5 0.030(4) 0.015(4) 0.048(5) -0.005(4) 0.014(4) 0.001(3)
O6 0.028(4) 0.027(5) 0.061(6) -0.003(4) 0.016(4) -0.009(4)
C97 0.026(6) 0.023(7) 0.028(6) -0.012(5) 0.009(5) -0.005(5)
C98 0.017(5) 0.027(7) 0.035(6) -0.009(5) 0.010(5) -0.002(5)
C99 0.020(5) 0.025(6) 0.022(6) -0.004(5) 0.005(4) -0.002(5)
C100 0.022(6) 0.041(8) 0.021(6) -0.007(5) 0.004(5) 0.012(5)
C101 0.030(6) 0.031(7) 0.021(6) 0.001(5) 0.005(5) 0.002(5)
C102 0.032(6) 0.025(7) 0.018(6) 0.004(5) 0.003(5) 0.000(5)
C103 0.019(5) 0.018(6) 0.018(5) -0.005(4) -0.002(4) -0.002(4)
C104 0.019(5) 0.020(6) 0.018(5) -0.008(5) 0.006(4) 0.006(4)
C105 0.045(7) 0.036(8) 0.033(7) -0.002(6) 0.007(6) 0.007(6)
C106 0.028(6) 0.039(8) 0.029(6) 0.011(6) 0.012(5) -0.011(5)
N4 0.020(4) 0.014(5) 0.024(5) -0.006(4) 0.001(4) -0.001(4)
O7 0.023(4) 0.040(5) 0.031(4) 0.001(4) -0.004(3) 0.000(4)
O8 0.027(4) 0.016(5) 0.057(6) 0.006(4) 0.000(4) 0.000(3)
C107 0.007(5) 0.022(6) 0.025(6) -0.011(5) -0.005(4) 0.007(4)
C108 0.029(6) 0.016(6) 0.026(6) -0.003(5) 0.000(5) 0.006(5)
C109 0.024(5) 0.017(6) 0.021(6) -0.007(5) 0.001(4) 0.001(4)
C110 0.029(6) 0.020(6) 0.025(6) 0.003(5) 0.004(5) 0.008(5)
C111 0.028(6) 0.029(7) 0.025(6) 0.003(5) 0.011(5) 0.004(5)
C112 0.043(7) 0.027(7) 0.032(7) 0.002(6) 0.016(5) -0.004(6)
C113 0.033(6) 0.017(6) 0.024(6) 0.001(5) 0.004(5) 0.006(5)
C114 0.025(5) 0.018(6) 0.015(5) -0.004(4) 0.001(4) 0.005(4)
C115 0.025(6) 0.051(9) 0.049(8) 0.005(7) 0.018(6) 0.005(6)
C116 0.044(7) 0.024(7) 0.042(7) 0.005(6) 0.017(6) 0.001(6)

loop_
_atom_type_symbol
_atom_type_description
_atom_type_scat_dispersion_real
_atom_type_scat_dispersion_imag
_atom_type_scat_source
C C 0.0033 0.0016 'International Tables Vol C Tables 4.2.6.8 and 6.1.1.4'
H H 0.0000 0.0000 'International Tables Vol C Tables 4.2.6.8 and 6.1.1.4'
N N 0.0061 0.0033 'International Tables Vol C Tables 4.2.6.8 and 6.1.1.4'
O O 0.0106 0.0060 'International Tables Vol C Tables 4.2.6.8 and 6.1.1.4'
P P 0.1023 0.0942 'International Tables Vol C Tables 4.2.6.8 and 6.1.1.4'
Au Au -2.0133 8.8022 'International Tables Vol C Tables 4.2.6.8 and 6.1.1.4'

loop_
_geom_angle_atom_site_label_1
_geom_angle_atom_site_label_2
_geom_angle_atom_site_label_3
_geom_angle
N1 Au1 P1 170.5(2)
N1 Au1 Au2 93.8(2)
P1 Au1 Au2 93.11(7)
N2 Au2 P2 175.1(2)
N2 Au2 Au1 86.2(2)
P2 Au2 Au1 98.66(7)
C1 P1 C11 103.1(4)
C1 P1 C17 103.9(5)
C11 P1 C17 105.1(5)
C1 P1 Au1 118.0(3)
C11 P1 Au1 110.8(3)
C17 P1 Au1 114.5(3)
C21 P2 C31 106.2(5)
C21 P2 C18 104.0(5)
C31 P2 C18 103.5(5)
C21 P2 Au2 112.7(3)
C31 P2 Au2 111.8(3)
C18 P2 Au2 117.6(4)
C2 C1 C6 118.4(9)
C2 C1 P1 121.8(7)
C6 C1 P1 119.8(8)
C3 C2 C1 120.9(10)
C2 C3 C4 120.9(11)
C5 C4 C3 119.2(10)
C4 C5 C6 120.5(9)
C5 C6 C1 120.2(9)
C16 C11 C12 119.2(10)
C16 C11 P1 124.3(8)
C12 C11 P1 116.5(8)
C11 C12 C13 120.2(11)
C14 C13 C12 119.3(11)
C13 C14 C15 120.0(11)
C16 C15 C14 120.4(12)
C15 C16 C11 120.8(11)
C18 C17 P1 115.6(7)
C17 C18 P2 119.0(7)
C26 C21 C22 118.5(10)
C26 C21 P2 124.0(8)
C22 C21 P2 117.4(8)
C23 C22 C21 120.7(10)
C22 C23 C24 119.6(10)
C23 C24 C25 121.0(11)
C26 C25 C24 119.4(10)
C25 C26 C21 120.7(10)
C36 C31 C32 118.6(10)
C36 C31 P2 117.8(8)
C32 C31 P2 123.6(8)
C31 C32 C33 119.5(10)
C34 C33 C32 121.2(10)
C33 C34 C35 119.5(11)
C34 C35 C36 119.1(11)
C31 C36 C35 122.1(10)
C37 N1 C44 109.0(8)
C37 N1 Au1 119.1(6)
C44 N1 Au1 131.7(6)
O1 C37 N1 128.8(9)
O1 C37 C38 123.9(9)
N1 C37 C38 107.3(9)
O2 C38 C39 132.3(10)
O2 C38 C37 123.7(10)
C39 C38 C37 104.0(8)
C40 C39 C44 122.3(10)
C40 C39 C38 130.3(9)
C44 C39 C38 107.4(9)
C41 C40 C39 118.9(9)
C40 C41 C42 119.4(10)
C40 C41 C45 119.5(9)
C42 C41 C45 121.2(10)
C41 C42 C43 123.1(10)
C44 C43 C42 116.2(9)
C44 C43 C46 124.2(9)
C42 C43 C46 119.6(9)
C43 C44 C39 120.1(10)
C43 C44 N1 127.6(9)
C39 C44 N1 112.3(9)
C47 N2 C54 109.1(8)
C47 N2 Au2 121.0(6)
C54 N2 Au2 129.7(7)
O3 C47 N2 127.8(9)
O3 C47 C48 124.0(9)
N2 C47 C48 108.2(8)
O4 C48 C49 130.4(10)
O4 C48 C47 124.5(9)
C49 C48 C47 105.1(8)
C50 C49 C54 121.2(10)
C50 C49 C48 131.9(10)
C54 C49 C48 106.9(8)
C49 C50 C51 118.6(10)
C52 C51 C50 118.5(9)
C52 C51 C55 121.7(10)
C50 C51 C55 119.9(11)
C51 C52 C53 124.8(10)
C54 C53 C52 116.1(10)
C54 C53 C56 123.3(9)
C52 C53 C56 120.6(9)
C53 C54 C49 120.8(9)
C53 C54 N2 128.5(10)
C49 C54 N2 110.7(9)
N3 Au3 P3 173.0(3)
N3 Au3 Au4 88.9(2)
P3 Au3 Au4 95.94(7)
N4 Au4 P4 176.2(2)
N4 Au4 Au3 85.2(2)
P4 Au4 Au3 98.18(7)
C71 P3 C61 106.0(5)
C71 P3 C77 106.9(5)
C61 P3 C77 102.1(5)
C71 P3 Au3 110.0(3)
C61 P3 Au3 116.5(3)
C77 P3 Au3 114.5(3)
C81 P4 C91 106.1(5)
C81 P4 C78 106.7(5)
C91 P4 C78 101.2(5)
C81 P4 Au4 112.6(4)
C91 P4 Au4 115.7(3)
C78 P4 Au4 113.5(4)
C66 C61 C62 120.3(10)
C66 C61 P3 121.1(9)
C62 C61 P3 118.1(7)
C63 C62 C61 118.9(10)
C62 C63 C64 121.1(11)
C65 C64 C63 119.3(11)
C64 C65 C66 120.9(11)
C65 C66 C61 119.3(11)
C76 C71 C72 120.3(10)
C76 C71 P3 123.2(8)
C72 C71 P3 116.5(8)
C73 C72 C71 119.3(10)
C72 C73 C74 120.2(11)
C75 C74 C73 120.5(10)
C74 C75 C76 119.8(11)
C71 C76 C75 119.9(11)
C78 C77 P3 113.5(7)
C77 C78 P4 112.3(7)
C86 C81 C82 117.5(11)
C86 C81 P4 120.5(9)
C82 C81 P4 122.0(9)
C83 C82 C81 121.1(12)
C84 C83 C82 120.5(12)
C83 C84 C85 119.8(11)
C86 C85 C84 118.9(12)
C81 C86 C85 122.0(11)
C92 C91 C96 117.9(10)
C92 C91 P4 124.2(9)
C96 C91 P4 117.8(8)
C93 C92 C91 121.4(11)
C94 C93 C92 118.7(12)
C93 C94 C95 121.3(12)
C96 C95 C94 119.8(12)
C95 C96 C91 120.6(11)
C97 N3 C104 109.0(8)
C97 N3 Au3 119.4(7)
C104 N3 Au3 131.3(7)
O5 C97 N3 127.9(10)
O5 C97 C98 124.7(10)
N3 C97 C98 107.4(9)
O6 C98 C99 131.1(10)
O6 C98 C97 123.9(10)
C99 C98 C97 104.9(8)
C100 C99 C104 122.3(10)
C100 C99 C98 131.0(9)
C104 C99 C98 106.7(9)
C99 C100 C101 118.6(10)
C102 C101 C100 118.2(10)
C102 C101 C105 121.6(11)
C100 C101 C105 120.2(10)
C101 C102 C103 124.8(11)
C104 C103 C102 115.5(9)
C104 C103 C106 123.3(9)
C102 C103 C106 121.2(10)
C103 C104 C99 120.7(9)
C103 C104 N3 127.3(8)
C99 C104 N3 112.0(9)
C107 N4 C114 109.9(8)
C107 N4 Au4 119.8(6)
C114 N4 Au4 129.9(7)
O7 C107 N4 128.8(9)
O7 C107 C108 124.0(10)
N4 C107 C108 107.2(8)
O8 C108 C109 131.1(10)
O8 C108 C107 124.7(10)
C109 C108 C107 104.2(9)
C110 C109 C114 120.9(10)
C110 C109 C108 131.6(10)
C114 C109 C108 107.4(9)
C111 C110 C109 119.8(10)
C112 C111 C110 117.7(10)
C112 C111 C115 122.1(10)
C110 C111 C115 120.3(10)
C111 C112 C113 125.5(11)
C112 C113 C114 115.5(10)
C112 C113 C116 121.9(10)
C114 C113 C116 122.6(9)
C113 C114 N4 128.3(9)
C113 C114 C109 120.5(9)
N4 C114 C109 111.1(9)

loop_
_geom_bond_atom_site_label_1
_geom_bond_atom_site_label_2
_geom_bond_distance
Au1 N1 2.065(7)
Au1 P1 2.239(2)
Au1 Au2 3.0058(5)
Au2 N2 2.057(8)
Au2 P2 2.241(3)
P1 C1 1.811(10)
P1 C11 1.816(10)
P1 C17 1.838(11)
P2 C21 1.801(11)
P2 C31 1.821(10)
P2 C18 1.827(10)
C1 C2 1.391(15)
C1 C6 1.392(13)
C2 C3 1.353(15)
C3 C4 1.391(14)
C4 C5 1.367(15)
C5 C6 1.389(14)
C11 C16 1.379(14)
C11 C12 1.388(14)
C12 C13 1.399(14)
C13 C14 1.379(17)
C14 C15 1.381(17)
C15 C16 1.366(15)
C17 C18 1.522(14)
C21 C26 1.389(14)
C21 C22 1.405(14)
C22 C23 1.370(15)
C23 C24 1.377(15)
C24 C25 1.383(15)
C25 C26 1.377(15)
C31 C36 1.372(14)
C31 C32 1.373(14)
C32 C33 1.392(15)
C33 C34 1.362(15)
C34 C35 1.376(15)
C35 C36 1.376(15)
N1 C37 1.358(12)
N1 C44 1.406(12)
O1 C37 1.217(12)
O2 C38 1.196(12)
C37 C38 1.576(13)
C38 C39 1.442(15)
C39 C40 1.387(14)
C39 C44 1.401(13)
C40 C41 1.368(15)
C41 C42 1.398(14)
C41 C45 1.520(14)
C42 C43 1.414(14)
C43 C44 1.396(14)
C43 C46 1.490(13)
N2 C47 1.359(12)
N2 C54 1.432(12)
O3 C47 1.228(11)
O4 C48 1.211(12)
C47 C48 1.538(14)
C48 C49 1.457(14)
C49 C50 1.386(13)
C49 C54 1.419(14)
C50 C51 1.399(15)
C51 C52 1.384(16)
C51 C55 1.542(14)
C52 C53 1.390(14)
C53 C54 1.383(14)
C53 C56 1.493(15)
Au3 N3 2.048(8)
Au3 P3 2.237(2)
Au3 Au4 3.1136(6)
Au4 N4 2.056(8)
Au4 P4 2.229(3)
P3 C71 1.812(10)
P3 C61 1.824(11)
P3 C77 1.836(11)
P4 C81 1.795(12)
P4 C91 1.804(11)
P4 C78 1.820(10)
C61 C66 1.388(14)
C61 C62 1.396(15)
C62 C63 1.367(15)
C63 C64 1.390(15)
C64 C65 1.370(17)
C65 C66 1.378(16)
C71 C76 1.390(14)
C71 C72 1.394(14)
C72 C73 1.391(14)
C73 C74 1.393(16)
C74 C75 1.374(16)
C75 C76 1.399(15)
C77 C78 1.525(14)
C81 C86 1.366(16)
C81 C82 1.389(15)
C82 C83 1.374(16)
C83 C84 1.352(17)
C84 C85 1.390(17)
C85 C86 1.380(16)
C91 C92 1.397(15)
C91 C96 1.402(15)
C92 C93 1.387(16)
C93 C94 1.370(17)
C94 C95 1.382(17)
C95 C96 1.371(16)
N3 C97 1.358(13)
N3 C104 1.438(13)
O5 C97 1.224(13)
O6 C98 1.211(12)
C97 C98 1.563(14)
C98 C99 1.466(15)
C99 C100 1.382(14)
C99 C104 1.395(13)
C100 C101 1.392(16)
C101 C102 1.382(14)
C101 C105 1.508(15)
C102 C103 1.404(14)
C103 C104 1.389(14)
C103 C106 1.516(13)
N4 C107 1.367(13)
N4 C114 1.407(12)
O7 C107 1.211(11)
O8 C108 1.193(12)
C107 C108 1.552(13)
C108 C109 1.463(14)
C109 C110 1.385(14)
C109 C114 1.408(14)
C110 C111 1.383(15)
C111 C112 1.376(15)
C111 C115 1.500(14)
C112 C113 1.394(15)
C113 C114 1.395(14)
C113 C116 1.509(15)
